data_1516898
loop_
_publ_author_name
'Karlheinz Sunkel'
'Ramona Branzan'
'Stefan Weigand'

_publ_section_title
;
 2-Pyridylmetallocenes, part IV. Cycloplatination of 2-pyridyl-ferrocene,
 -ruthenocene and -cymantrene. Molecular structures of
 sigma-Pt{CpM[C5H3(2-C5H4N)]}Cl (DMSO) (M = Fe, Ru) and
 sigma-Pt{CpFe[C5H3(2-C5H4N)]}(acac)
;
_journal_name_full
;
Inorganica Chimica Acta
;
_journal_page_first 193
_journal_page_last 199
_journal_volume 399
_journal_year 2013
_chemical_compound_source 'synthesis as described'
_chemical_formula_moiety 'C19 H22 Cl3 Fe1 N1 O1 Pt1 S1'
_chemical_formula_sum 'C19 H22 Cl3 Fe N O Pt S'
_chemical_formula_weight 669.73
_space_group_IT_number 14
_symmetry_cell_setting monoclinic
_symmetry_Int_Tables_number 14
_symmetry_space_group_name_Hall '-P 2yab'
_symmetry_space_group_name_H-M 'P 1 21/a 1'
_atom_sites_solution_hydrogens geom
_atom_sites_solution_primary direct
_atom_sites_solution_secondary difmap
_cell_angle_alpha 90
_cell_angle_beta 116.795(8)
_cell_angle_gamma 90
_cell_formula_units_Z 4
_cell_length_a 9.3079(5)
_cell_length_b 26.2435(11)
_cell_length_c 9.7687(5)
_cell_measurement_reflns_used 4394
_cell_measurement_temperature 173(2)
_cell_measurement_theta_max 26.2499
_cell_measurement_theta_min 4.1369
_cell_measurement_wavelength 0.71073
_cell_volume 2130.0(2)
_computing_cell_refinement
;
        CrysAlisPro, Oxford Diffraction Ltd.,
        Version 1.171.33.41 (release 06-05-2009 CrysAlis171 .NET)
        (compiled May  6 2009,17:20:42)
;
_computing_data_collection
;
        CrysAlisPro, Oxford Diffraction Ltd.,
        Version 1.171.33.41 (release 06-05-2009 CrysAlis171 .NET)
        (compiled May  6 2009,17:20:42)
;
_computing_data_reduction
;
        CrysAlisPro, Oxford Diffraction Ltd.,
        Version 1.171.33.41 (release 06-05-2009 CrysAlis171 .NET)
        (compiled May  6 2009,17:20:42)
;
_computing_molecular_graphics 'Ortep-3 for Windows (Farrugia, 1997)'
_computing_publication_material 'WinGX publication routines (Farrugia, 1999)'
_computing_structure_refinement 'SHELXL-97 (Sheldrick, 1997)'
_computing_structure_solution 'SIR-97 (Giacovazzo, 1999)'
_diffrn_ambient_temperature 173(2)
_diffrn_detector_area_resol_mean 15.9809
_diffrn_measured_fraction_theta_full 0.992
_diffrn_measured_fraction_theta_max 0.992
_diffrn_measurement_method '\w scans'
_diffrn_orient_matrix_UB_11 -0.0040998095
_diffrn_orient_matrix_UB_12 0.0228955615
_diffrn_orient_matrix_UB_13 0.0366576373
_diffrn_orient_matrix_UB_21 0.0326467622
_diffrn_orient_matrix_UB_22 -0.0128069815
_diffrn_orient_matrix_UB_23 0.0717153238
_diffrn_orient_matrix_UB_31 0.078888455
_diffrn_orient_matrix_UB_32 0.0064875806
_diffrn_orient_matrix_UB_33 0.0119842556
_diffrn_radiation_monochromator graphite
_diffrn_radiation_probe x-ray
_diffrn_radiation_type MoK\a
_diffrn_radiation_wavelength 0.71069
_diffrn_reflns_av_R_equivalents 0.0424
_diffrn_reflns_av_unetI/netI 0.0669
_diffrn_reflns_limit_h_max 11
_diffrn_reflns_limit_h_min -6
_diffrn_reflns_limit_k_max 28
_diffrn_reflns_limit_k_min -32
_diffrn_reflns_limit_l_max 8
_diffrn_reflns_limit_l_min -12
_diffrn_reflns_number 8652
_diffrn_reflns_theta_full 26.35
_diffrn_reflns_theta_max 26.35
_diffrn_reflns_theta_min 4.15
_exptl_absorpt_coefficient_mu 7.726
_exptl_absorpt_correction_T_max 0.3390
_exptl_absorpt_correction_T_min 0.2462
_exptl_absorpt_correction_type multi-scan
_exptl_absorpt_process_details
;
        CrysAlisPro, Oxford Diffraction Ltd.,
        Version 1.171.33.41 (release 06-05-2009 CrysAlis171 .NET)
        (compiled May  6 2009,17:20:42)
        Empirical absorption correction using spherical harmonics,
 implemented in SCALE3 ABSPACK scaling algorithm.
;
_exptl_crystal_colour red
_exptl_crystal_density_diffrn 2.088
_exptl_crystal_density_method 'not measured'
_exptl_crystal_description block
_exptl_crystal_F_000 1288
_exptl_crystal_size_max 0.21
_exptl_crystal_size_mid 0.18
_exptl_crystal_size_min 0.14
_refine_diff_density_max 2.065
_refine_diff_density_min -1.703
_refine_diff_density_rms 0.189
_refine_ls_extinction_method none
_refine_ls_goodness_of_fit_ref 0.947
_refine_ls_hydrogen_treatment constr
_refine_ls_matrix_type full
_refine_ls_number_parameters 249
_refine_ls_number_reflns 4322
_refine_ls_number_restraints 0
_refine_ls_restrained_S_all 0.947
_refine_ls_R_factor_all 0.054
_refine_ls_R_factor_gt 0.0375
_refine_ls_shift/su_max 0.001
_refine_ls_shift/su_mean 0
_refine_ls_structure_factor_coef Fsqd
_refine_ls_weighting_details 'calc w=1/[\s^2^(Fo^2^)+(0.0353P)^2^+0.0000P] where P=(Fo^2^+2Fc^2^)/3'
_refine_ls_weighting_scheme calc
_refine_ls_wR_factor_gt 0.0736
_refine_ls_wR_factor_ref 0.0772
_reflns_number_gt 3289
_reflns_number_total 4322
_reflns_threshold_expression >2sigma(I)
_cod_data_source_file ICA-2013-399-193-199-1.cif
_cod_data_source_block publication_text-1
_cod_original_cell_volume 2130.00(18)
_cod_original_sg_symbol_H-M 'P 21/a'
_cod_database_code 1516898

loop_
_symmetry_equiv_pos_as_xyz
'x, y, z'
'-x+1/2, y+1/2, -z'
'-x, -y, -z'
'x-1/2, -y-1/2, z'

loop_
_atom_site_label
_atom_site_type_symbol
_atom_site_fract_x
_atom_site_fract_y
_atom_site_fract_z
_atom_site_U_iso_or_equiv
_atom_site_adp_type
_atom_site_occupancy
_atom_site_symmetry_multiplicity
_atom_site_calc_flag
_atom_site_refinement_flags
C1M C -0.0509(8) 0.1021(3) -0.2185(9) 0.0266(16) Uani 1 1 d .
H1M1 H -0.1294 0.1009 -0.3284 0.032 Uiso 1 1 calc R
H1M2 H 0.0514 0.116 -0.2109 0.032 Uiso 1 1 calc R
C2 C 0.2860(7) 0.2187(2) 0.2332(8) 0.0180(14) Uani 1 1 d .
C3 C 0.2048(7) 0.2653(2) 0.1912(8) 0.0185(14) Uani 1 1 d .
H3 H 0.1866 0.2845 0.2643 0.022 Uiso 1 1 calc R
C4 C 0.1516(7) 0.2833(2) 0.0451(8) 0.0185(15) Uani 1 1 d .
H4 H 0.0965 0.315 0.0166 0.022 Uiso 1 1 calc R
C5 C 0.1783(7) 0.2553(2) -0.0605(8) 0.0206(15) Uani 1 1 d .
H5 H 0.1423 0.2674 -0.1623 0.025 Uiso 1 1 calc R
C6 C 0.2582(7) 0.2093(2) -0.0163(8) 0.0174(14) Uani 1 1 d .
H6 H 0.2752 0.1896 -0.0894 0.021 Uiso 1 1 calc R
C7 C 0.3558(7) 0.1954(2) 0.3828(7) 0.0159(14) Uani 1 1 d .
C8 C 0.4436(7) 0.1481(2) 0.3985(8) 0.0187(14) Uani 1 1 d .
C9 C 0.4947(7) 0.1303(2) 0.5506(7) 0.0181(14) Uani 1 1 d .
H9 H 0.5554 0.1003 0.5941 0.022 Uiso 1 1 calc R
C10 C 0.4376(7) 0.1660(3) 0.6269(8) 0.0201(15) Uani 1 1 d .
H10 H 0.4555 0.1632 0.7304 0.024 Uiso 1 1 calc R
C11 C 0.3507(7) 0.2062(2) 0.5256(8) 0.0177(14) Uani 1 1 d .
C12 C 0.2747(8) 0.2506(2) 0.5658(8) 0.0247(16) Uani 1 1 d .
H12A H 0.2727 0.2439 0.6636 0.037 Uiso 1 1 calc R
H12B H 0.1645 0.2554 0.4852 0.037 Uiso 1 1 calc R
H12C H 0.3375 0.2815 0.5749 0.037 Uiso 1 1 calc R
C13 C 0.0826(7) 0.0915(2) 0.2700(8) 0.0199(15) Uani 1 1 d .
H13 H 0.0868 0.0803 0.1794 0.024 Uiso 1 1 calc R
C14 C 0.1484(7) 0.0660(2) 0.4137(8) 0.0173(14) Uani 1 1 d .
H14 H 0.206 0.0347 0.4364 0.021 Uiso 1 1 calc R
C15 C 0.1138(7) 0.0948(3) 0.5165(8) 0.0227(16) Uani 1 1 d .
H15 H 0.1436 0.0861 0.6202 0.027 Uiso 1 1 calc R
C16 C 0.0278(7) 0.1387(3) 0.4404(8) 0.0215(16) Uani 1 1 d .
H16 H -0.0106 0.1645 0.4836 0.026 Uiso 1 1 calc R
C17 C 0.0087(7) 0.1374(3) 0.2877(8) 0.0217(15) Uani 1 1 d .
H17 H -0.0437 0.1624 0.211 0.026 Uiso 1 1 calc R
C18 C 0.7101(7) 0.0392(3) 0.2284(9) 0.0243(16) Uani 1 1 d .
H18A H 0.7947 0.0652 0.2634 0.036 Uiso 1 1 calc R
H18B H 0.6528 0.0394 0.1161 0.036 Uiso 1 1 calc R
H18C H 0.7586 0.0056 0.2641 0.036 Uiso 1 1 calc R
C19 C 0.4384(7) 0.0006(2) 0.2341(8) 0.0251(17) Uani 1 1 d .
H19A H 0.4996 -0.0309 0.247 0.038 Uiso 1 1 calc R
H19B H 0.3658 0.0058 0.1251 0.038 Uiso 1 1 calc R
H19C H 0.3753 -0.0019 0.2915 0.038 Uiso 1 1 calc R
N N 0.3120(5) 0.19178(19) 0.1266(6) 0.0133(11) Uani 1 1 d .
O O 0.6621(5) 0.04709(17) 0.4702(5) 0.0245(11) Uani 1 1 d .
S S 0.57270(18) 0.05262(6) 0.3038(2) 0.0162(3) Uani 1 1 d .
Cl1 Cl 0.39564(18) 0.09764(6) -0.04718(19) 0.0200(3) Uani 1 1 d .
Cl1M Cl -0.1244(2) 0.14302(8) -0.1204(2) 0.0350(4) Uani 1 1 d .
Cl2M Cl -0.0179(2) 0.04006(7) -0.1432(3) 0.0362(5) Uani 1 1 d .
Fe Fe 0.24664(10) 0.13736(3) 0.44052(11) 0.0148(2) Uani 1 1 d .
Pt Pt 0.43708(3) 0.123060(9) 0.20451(3) 0.01376(8) Uani 1 1 d .

loop_
_atom_site_aniso_label
_atom_site_aniso_U_11
_atom_site_aniso_U_22
_atom_site_aniso_U_33
_atom_site_aniso_U_23
_atom_site_aniso_U_13
_atom_site_aniso_U_12
C1M 0.028(4) 0.032(4) 0.022(4) -0.003(4) 0.013(3) -0.004(3)
C2 0.023(3) 0.015(3) 0.022(4) 0.000(3) 0.015(3) -0.005(3)
C3 0.020(3) 0.018(3) 0.019(4) -0.003(3) 0.010(3) 0.000(3)
C4 0.013(3) 0.018(3) 0.024(4) 0.005(3) 0.007(3) 0.002(2)
C5 0.015(3) 0.023(3) 0.021(4) 0.000(3) 0.006(3) 0.000(3)
C6 0.017(3) 0.021(3) 0.016(4) 0.005(3) 0.009(3) -0.001(3)
C7 0.017(3) 0.019(3) 0.010(4) -0.003(3) 0.005(3) -0.002(2)
C8 0.016(3) 0.022(3) 0.015(4) -0.002(3) 0.005(3) -0.001(3)
C9 0.018(3) 0.021(3) 0.011(3) 0.003(3) 0.002(3) 0.003(3)
C10 0.019(3) 0.029(4) 0.015(4) -0.003(3) 0.010(3) 0.000(3)
C11 0.023(3) 0.018(3) 0.014(4) -0.003(3) 0.010(3) -0.004(3)
C12 0.030(4) 0.024(4) 0.023(4) 0.003(3) 0.015(3) 0.004(3)
C13 0.018(3) 0.021(3) 0.022(4) -0.005(3) 0.010(3) 0.000(3)
C14 0.015(3) 0.015(3) 0.020(4) -0.001(3) 0.006(3) -0.004(2)
C15 0.024(3) 0.032(4) 0.016(4) -0.001(3) 0.013(3) -0.005(3)
C16 0.018(3) 0.025(4) 0.025(4) -0.007(3) 0.014(3) 0.001(3)
C17 0.018(3) 0.027(4) 0.016(4) 0.007(3) 0.005(3) 0.000(3)
C18 0.017(3) 0.027(4) 0.030(4) -0.006(4) 0.012(3) 0.000(3)
C19 0.028(4) 0.021(3) 0.031(5) 0.004(3) 0.017(4) -0.001(3)
N 0.014(2) 0.017(3) 0.009(3) 0.001(2) 0.005(2) -0.001(2)
O 0.029(2) 0.023(2) 0.015(3) 0.001(2) 0.004(2) 0.0079(19)
S 0.0176(7) 0.0156(7) 0.0151(9) 0.0002(8) 0.0072(7) 0.0014(6)
Cl1 0.0240(8) 0.0226(8) 0.0142(9) -0.0025(7) 0.0092(7) 0.0002(6)
Cl1M 0.0326(9) 0.0450(11) 0.0235(11) -0.0027(9) 0.0093(8) 0.0112(8)
Cl2M 0.0354(10) 0.0280(10) 0.0415(13) -0.0045(10) 0.0139(9) -0.0042(7)
Fe 0.0163(4) 0.0173(5) 0.0117(5) -0.0003(4) 0.0071(4) -0.0001(3)
Pt 0.01416(12) 0.01551(13) 0.01185(13) 0.00003(12) 0.00609(9) 0.00031(10)

loop_
_atom_type_symbol
_atom_type_description
_atom_type_scat_dispersion_real
_atom_type_scat_dispersion_imag
_atom_type_scat_source
C C 0.0033 0.0016 'International Tables Vol C Tables 4.2.6.8 and 6.1.1.4'
H H 0 0 'International Tables Vol C Tables 4.2.6.8 and 6.1.1.4'
N N 0.0061 0.0033 'International Tables Vol C Tables 4.2.6.8 and 6.1.1.4'
O O 0.0106 0.006 'International Tables Vol C Tables 4.2.6.8 and 6.1.1.4'
S S 0.1246 0.1234 'International Tables Vol C Tables 4.2.6.8 and 6.1.1.4'
Cl Cl 0.1484 0.1585 'International Tables Vol C Tables 4.2.6.8 and 6.1.1.4'
Fe Fe 0.3463 0.8444 'International Tables Vol C Tables 4.2.6.8 and 6.1.1.4'
Pt Pt -1.7033 8.3905 'International Tables Vol C Tables 4.2.6.8 and 6.1.1.4'

loop_
_geom_angle_atom_site_label_1
_geom_angle_atom_site_label_2
_geom_angle_atom_site_label_3
_geom_angle
Cl2M C1M Cl1M 111.9(4)
N C2 C3 119.1(6)
N C2 C7 113.5(5)
C3 C2 C7 127.3(6)
C4 C3 C2 120.2(6)
C3 C4 C5 119.6(6)
C4 C5 C6 119.1(7)
N C6 C5 121.5(6)
C2 C7 C11 134.4(6)
C2 C7 C8 116.3(6)
C11 C7 C8 109.1(6)
C2 C7 Fe 122.9(4)
C11 C7 Fe 69.2(4)
C8 C7 Fe 70.3(4)
C9 C8 C7 107.3(6)
C9 C8 Pt 138.0(5)
C7 C8 Pt 114.2(5)
C9 C8 Fe 69.9(4)
C7 C8 Fe 68.3(3)
Pt C8 Fe 119.8(3)
C8 C9 C10 107.4(5)
C8 C9 Fe 70.0(3)
C10 C9 Fe 68.0(3)
C11 C10 C9 110.4(6)
C11 C10 Fe 69.9(4)
C9 C10 Fe 70.9(4)
C10 C11 C7 105.7(5)
C10 C11 C12 125.4(6)
C7 C11 C12 128.9(6)
C10 C11 Fe 69.2(4)
C7 C11 Fe 69.4(4)
C12 C11 Fe 126.8(4)
C14 C13 C17 107.0(6)
C14 C13 Fe 69.2(4)
C17 C13 Fe 68.5(4)
C15 C14 C13 108.4(6)
C15 C14 Fe 69.5(4)
C13 C14 Fe 70.4(4)
C14 C15 C16 108.8(6)
C14 C15 Fe 70.3(4)
C16 C15 Fe 69.7(4)
C15 C16 C17 107.9(6)
C15 C16 Fe 69.8(3)
C17 C16 Fe 69.6(4)
C16 C17 C13 107.9(6)
C16 C17 Fe 69.6(4)
C13 C17 Fe 70.5(4)
C6 N C2 120.5(5)
C6 N Pt 124.1(4)
C2 N Pt 115.4(4)
O S C19 107.5(3)
O S C18 106.7(3)
C19 S C18 101.8(3)
O S Pt 119.9(2)
C19 S Pt 108.2(2)
C18 S Pt 111.1(2)
C10 Fe C16 117.7(3)
C10 Fe C17 151.6(3)
C16 Fe C17 40.8(3)
C10 Fe C15 107.8(3)
C16 Fe C15 40.4(3)
C17 Fe C15 68.2(3)
C10 Fe C11 40.9(3)
C16 Fe C11 106.1(3)
C17 Fe C11 117.2(3)
C15 Fe C11 126.3(3)
C10 Fe C7 68.2(3)
C16 Fe C7 127.5(3)
C17 Fe C7 108.0(3)
C15 Fe C7 165.1(3)
C11 Fe C7 41.4(2)
C10 Fe C14 127.8(3)
C16 Fe C14 68.1(3)
C17 Fe C14 68.4(3)
C15 Fe C14 40.2(2)
C11 Fe C14 164.5(3)
C7 Fe C14 153.3(3)
C10 Fe C13 165.9(3)
C16 Fe C13 68.5(3)
C17 Fe C13 41.0(3)
C15 Fe C13 68.0(3)
C11 Fe C13 152.5(3)
C7 Fe C13 119.3(3)
C14 Fe C13 40.4(3)
C10 Fe C9 41.1(2)
C16 Fe C9 152.0(3)
C17 Fe C9 166.0(3)
C15 Fe C9 118.6(3)
C11 Fe C9 69.8(2)
C7 Fe C9 68.5(2)
C14 Fe C9 108.3(2)
C13 Fe C9 127.8(2)
C10 Fe C8 68.4(2)
C16 Fe C8 166.5(3)
C17 Fe C8 128.4(3)
C15 Fe C8 152.1(3)
C11 Fe C8 70.1(2)
C7 Fe C8 41.4(2)
C14 Fe C8 118.9(2)
C13 Fe C8 108.6(3)
C9 Fe C8 40.1(2)
C8 Pt N 80.4(2)
C8 Pt S 95.35(19)
N Pt S 175.74(15)
C8 Pt Cl1 172.64(18)
N Pt Cl1 93.49(15)
S Pt Cl1 90.77(6)

loop_
_geom_bond_atom_site_label_1
_geom_bond_atom_site_label_2
_geom_bond_distance
C1M Cl2M 1.756(7)
C1M Cl1M 1.770(7)
C2 N 1.367(8)
C2 C3 1.399(9)
C2 C7 1.441(9)
C3 C4 1.366(9)
C4 C5 1.379(9)
C5 C6 1.381(8)
C6 N 1.334(8)
C7 C11 1.444(9)
C7 C8 1.454(9)
C7 Fe 2.045(6)
C8 C9 1.420(9)
C8 Pt 1.981(7)
C8 Fe 2.071(6)
C9 C10 1.440(8)
C9 Fe 2.069(6)
C10 C11 1.422(9)
C10 Fe 2.031(6)
C11 C12 1.506(8)
C11 Fe 2.041(6)
C13 C14 1.421(9)
C13 C17 1.435(9)
C13 Fe 2.064(6)
C14 C15 1.406(9)
C14 Fe 2.049(6)
C15 C16 1.408(9)
C15 Fe 2.038(6)
C16 C17 1.421(9)
C16 Fe 2.037(6)
C17 Fe 2.038(6)
C18 S 1.775(6)
C19 S 1.767(6)
N Pt 2.095(5)
O S 1.462(5)
S Pt 2.2017(15)
Cl1 Pt 2.4050(17)
